data_7120135
loop_
_publ_author_name
'Lerayer, Emmanuel'
'Renaut, Patrice'
'Roger, Julien'
'Pirio, Nadine'
'Cattey, H\'el\`ene'
'Devillers, Charles H.'
'Lucas, Dominique'
'Hierso, Jean-Cyrille'

_publ_section_title
;
 A general diastereoselective synthesis of highly functionalized
 ferrocenyl ambiphiles enabled on a large scale by electrochemical
 purification
;
_journal_name_full 'Chem. Commun.'
_journal_paper_doi 10.1039/C7CC02469J
_journal_year 2017
_chemical_formula_moiety 'C36 H48 B Fe P'
_chemical_formula_sum 'C36 H48 B Fe P'
_chemical_formula_weight 578.37
_space_group_crystal_system monoclinic
_space_group_IT_number 14
_space_group_name_Hall '-P 2ybc'
_space_group_name_H-M_alt 'P 1 21/c 1'
_symmetry_space_group_name_Hall '-P 2ybc'
_symmetry_space_group_name_H-M 'P 1 21/c 1'
_atom_sites_solution_hydrogens geom
_atom_sites_solution_primary direct
_audit_creation_date 2017-02-14
_audit_creation_method
;
Olex2 1.2
(compiled 2017.01.04 svn.r3372 for OlexSys, GUI svn.r5292)
;
_audit_update_record
;
2017-02-15 deposited with the CCDC.
2017-05-18 downloaded from the CCDC.
;
_cell_angle_alpha 90
_cell_angle_beta 108.6760(10)
_cell_angle_gamma 90
_cell_formula_units_Z 4
_cell_length_a 11.7810(4)
_cell_length_b 11.3573(3)
_cell_length_c 25.6334(7)
_cell_measurement_reflns_used 5874
_cell_measurement_temperature 115
_cell_measurement_theta_max 27.485
_cell_measurement_theta_min 0.998
_cell_volume 3249.16(17)
_computing_cell_refinement 'DENZO-SMN (Otwinowski & Minor, 1997)'
_computing_data_collection 'KappaCCD Server Software (Nonius,1998)'
_computing_data_reduction 'DENZO-SMN (Otwinowski & Minor, 1997)'
_computing_molecular_graphics 'Olex2 (Dolomanov et al., 2009)'
_computing_publication_material 'Olex2 (Dolomanov et al., 2009)'
_computing_structure_refinement 'ShelXL (Sheldrick, 2015)'
_computing_structure_solution 'ShelXS (Sheldrick, 2008)'
_diffrn_ambient_temperature 115
_diffrn_measured_fraction_theta_full 0.987
_diffrn_measured_fraction_theta_max 0.984
_diffrn_measurement_device_type 'Bruker APEX II CCD'
_diffrn_radiation_type MoK\a
_diffrn_radiation_wavelength 0.71073
_diffrn_reflns_av_R_equivalents 0.0419
_diffrn_reflns_av_unetI/netI 0.0534
_diffrn_reflns_Laue_measured_fraction_full 0.987
_diffrn_reflns_Laue_measured_fraction_max 0.984
_diffrn_reflns_limit_h_max 15
_diffrn_reflns_limit_h_min -15
_diffrn_reflns_limit_k_max 14
_diffrn_reflns_limit_k_min -12
_diffrn_reflns_limit_l_max 33
_diffrn_reflns_limit_l_min -33
_diffrn_reflns_number 12308
_diffrn_reflns_point_group_measured_fraction_full 0.987
_diffrn_reflns_point_group_measured_fraction_max 0.984
_diffrn_reflns_theta_full 25.242
_diffrn_reflns_theta_max 27.490
_diffrn_reflns_theta_min 2.847
_exptl_absorpt_coefficient_mu 0.536
_exptl_absorpt_correction_type none
_exptl_crystal_colour red
_exptl_crystal_colour_primary red
_exptl_crystal_density_diffrn 1.182
_exptl_crystal_description prism
_exptl_crystal_F_000 1240
_exptl_crystal_size_max 0.1
_exptl_crystal_size_mid 0.1
_exptl_crystal_size_min 0.05
_refine_diff_density_max 0.389
_refine_diff_density_min -0.351
_refine_diff_density_rms 0.075
_refine_ls_extinction_method none
_refine_ls_goodness_of_fit_ref 1.149
_refine_ls_hydrogen_treatment constr
_refine_ls_matrix_type full
_refine_ls_number_parameters 352
_refine_ls_number_reflns 7344
_refine_ls_number_restraints 0
_refine_ls_restrained_S_all 1.149
_refine_ls_R_factor_all 0.0829
_refine_ls_R_factor_gt 0.0553
_refine_ls_shift/su_max 0.002
_refine_ls_shift/su_mean 0.000
_refine_ls_structure_factor_coef Fsqd
_refine_ls_weighting_details 'w=1/[\s^2^(Fo^2^)+5.9212P] where P=(Fo^2^+2Fc^2^)/3'
_refine_ls_weighting_scheme calc
_refine_ls_wR_factor_gt 0.1015
_refine_ls_wR_factor_ref 0.1155
_reflns_Friedel_coverage 0.000
_reflns_number_gt 5696
_reflns_number_total 7344
_reflns_threshold_expression 'I > 2\s(I)'
_cod_data_source_file c7cc02469j2.cif
_cod_data_source_block 4b
_cod_database_code 7120135
_shelx_shelxl_version_number 2016/6
_shelx_space_group_comment
;
The symmetry employed for this shelxl refinement is uniquely defined
by the following loop, which should always be used as a source of
symmetry information in preference to the above space-group names.
They are only intended as comments.
;
_shelx_estimated_absorpt_t_max 0.974
_shelx_estimated_absorpt_t_min 0.948
_olex2_refinement_description
;
1. Fixed Uiso
 At 1.2 times of:
  All C(H) groups
 At 1.5 times of:
  All C(H,H,H) groups
2.a Ternary CH refined with riding coordinates:
 C27(H27), C30(H30)
2.b Me refined with riding coordinates:
 C29(H29A,H29B,H29C), C28(H28A,H28B,H28C), C32(H32A,H32B,H32C), C31(H31A,H31B,
 H31C), C34(H34A,H34B,H34C), C35(H35A,H35B,H35C), C36(H36A,H36B,H36C), C26(H26A,
 H26B,H26C), C25(H25A,H25B,H25C), C24(H24A,H24B,H24C)
2.c Aromatic/amide H refined with riding coordinates:
 C10(H10), C8(H8), C7(H7), C5(H5), C4(H4), C2(H2), C22(H22), C21(H21),
 C20(H20), C19(H19), C18(H18), C16(H16), C15(H15), C14(H14), C13(H13), C12(H12)
;
_olex2_diffrn_ambient_temperature_device 'Oxford Cryosystems'
_olex2_exptl_crystal_mounting_method 'The crystal was mounted on a mylar loop with oil'
_olex2_submission_special_instructions 'No special instructions were received'

loop_
_space_group_symop_operation_xyz
'x, y, z'
'-x, y+1/2, -z+1/2'
'-x, -y, -z'
'x, -y-1/2, z-1/2'

loop_
_atom_site_label
_atom_site_type_symbol
_atom_site_fract_x
_atom_site_fract_y
_atom_site_fract_z
_atom_site_U_iso_or_equiv
_atom_site_adp_type
_atom_site_occupancy
_atom_site_site_symmetry_order
_atom_site_calc_flag
_atom_site_refinement_flags_posn
C6 C 0.3292(3) 0.5280(2) 0.68711(10) 0.0214(6) Uani 1 1 d .
C10 C 0.4295(2) 0.6053(2) 0.69276(10) 0.0210(6) Uani 1 1 d .
H10 H 0.428127 0.688227 0.697486 0.025 Uiso 1 1 calc R
C9 C 0.5312(2) 0.5401(2) 0.69027(11) 0.0220(6) Uani 1 1 d .
C8 C 0.4945(3) 0.4200(3) 0.68283(11) 0.0252(6) Uani 1 1 d .
H8 H 0.543524 0.355762 0.679633 0.030 Uiso 1 1 calc R
C7 C 0.3735(3) 0.4119(2) 0.68098(11) 0.0234(6) Uani 1 1 d .
H7 H 0.328409 0.341108 0.676414 0.028 Uiso 1 1 calc R
C1 C 0.3112(2) 0.6348(2) 0.55546(10) 0.0189(5) Uani 1 1 d .
C5 C 0.4289(3) 0.5993(2) 0.55664(11) 0.0215(6) Uani 1 1 d .
H5 H 0.495533 0.649878 0.561050 0.026 Uiso 1 1 calc R
C4 C 0.4279(3) 0.4746(2) 0.55002(11) 0.0219(6) Uani 1 1 d .
H4 H 0.494684 0.428101 0.549657 0.026 Uiso 1 1 calc R
C3 C 0.3107(3) 0.4306(2) 0.54400(11) 0.0215(6) Uani 1 1 d .
C2 C 0.2396(3) 0.5299(2) 0.54762(10) 0.0199(5) Uani 1 1 d .
H2 H 0.157437 0.527180 0.545210 0.024 Uiso 1 1 calc R
C27 C 0.1738(3) 0.6960(3) 0.69200(11) 0.0237(6) Uani 1 1 d .
H27 H 0.229458 0.745247 0.678771 0.028 Uiso 1 1 calc R
C29 C 0.0490(3) 0.7484(3) 0.66698(14) 0.0359(8) Uani 1 1 d .
H29A H 0.023540 0.740058 0.626833 0.054 Uiso 1 1 calc R
H29B H -0.007536 0.706803 0.681399 0.054 Uiso 1 1 calc R
H29C H 0.050615 0.832037 0.676620 0.054 Uiso 1 1 calc R
C28 C 0.2140(3) 0.7091(3) 0.75525(12) 0.0318(7) Uani 1 1 d .
H28A H 0.294264 0.675412 0.771278 0.048 Uiso 1 1 calc R
H28B H 0.215730 0.792720 0.764922 0.048 Uiso 1 1 calc R
H28C H 0.157579 0.667486 0.769700 0.048 Uiso 1 1 calc R
C30 C 0.1005(3) 0.4615(3) 0.66761(14) 0.0345(7) Uani 1 1 d .
H30 H 0.140579 0.388131 0.660783 0.041 Uiso 1 1 calc R
C32 C -0.0081(3) 0.4809(3) 0.61686(14) 0.0395(8) Uani 1 1 d .
H32A H 0.018414 0.495907 0.584928 0.059 Uiso 1 1 calc R
H32B H -0.059030 0.410637 0.610046 0.059 Uiso 1 1 calc R
H32C H -0.053780 0.548789 0.622890 0.059 Uiso 1 1 calc R
C31 C 0.0620(3) 0.4377(3) 0.71853(15) 0.0442(9) Uani 1 1 d .
H31A H 0.133261 0.425432 0.750697 0.066 Uiso 1 1 calc R
H31B H 0.016746 0.505323 0.725111 0.066 Uiso 1 1 calc R
H31C H 0.011497 0.367170 0.712267 0.066 Uiso 1 1 calc R
C33 C 0.6569(3) 0.5856(3) 0.69943(12) 0.0276(6) Uani 1 1 d .
C34 C 0.7311(3) 0.5602(3) 0.75992(13) 0.0366(8) Uani 1 1 d .
H34A H 0.813156 0.588762 0.767062 0.055 Uiso 1 1 calc R
H34B H 0.694710 0.600449 0.784434 0.055 Uiso 1 1 calc R
H34C H 0.732521 0.475153 0.766657 0.055 Uiso 1 1 calc R
C35 C 0.6583(3) 0.7182(3) 0.68976(13) 0.0338(7) Uani 1 1 d .
H35A H 0.740900 0.744241 0.696062 0.051 Uiso 1 1 calc R
H35B H 0.609759 0.736130 0.651769 0.051 Uiso 1 1 calc R
H35C H 0.625124 0.759196 0.715256 0.051 Uiso 1 1 calc R
C36 C 0.7156(3) 0.5228(3) 0.66143(13) 0.0344(7) Uani 1 1 d .
H36A H 0.796651 0.553788 0.668143 0.052 Uiso 1 1 calc R
H36B H 0.719740 0.438093 0.669019 0.052 Uiso 1 1 calc R
H36C H 0.667721 0.536653 0.622922 0.052 Uiso 1 1 calc R
C23 C 0.2692(3) 0.3045(2) 0.52993(12) 0.0267(6) Uani 1 1 d .
C26 C 0.1495(3) 0.2823(3) 0.53969(16) 0.0418(9) Uani 1 1 d .
H26A H 0.124767 0.200504 0.530317 0.063 Uiso 1 1 calc R
H26B H 0.158410 0.296635 0.578500 0.063 Uiso 1 1 calc R
H26C H 0.088538 0.335485 0.516488 0.063 Uiso 1 1 calc R
C25 C 0.3625(3) 0.2164(3) 0.56346(14) 0.0406(9) Uani 1 1 d .
H25A H 0.333266 0.136057 0.553500 0.061 Uiso 1 1 calc R
H25B H 0.437820 0.227659 0.555536 0.061 Uiso 1 1 calc R
H25C H 0.376140 0.229109 0.602816 0.061 Uiso 1 1 calc R
C24 C 0.2526(3) 0.2869(3) 0.46845(12) 0.0330(7) Uani 1 1 d .
H24A H 0.225767 0.206163 0.457718 0.050 Uiso 1 1 calc R
H24B H 0.192538 0.342509 0.446585 0.050 Uiso 1 1 calc R
H24C H 0.329025 0.300698 0.461866 0.050 Uiso 1 1 calc R
C17 C 0.1957(2) 0.8281(2) 0.48974(11) 0.0207(6) Uani 1 1 d .
C22 C 0.1270(3) 0.9310(3) 0.47868(12) 0.0292(7) Uani 1 1 d .
H22 H 0.112983 0.972635 0.508196 0.035 Uiso 1 1 calc R
C21 C 0.0789(3) 0.9734(3) 0.42544(14) 0.0386(8) Uani 1 1 d .
H21 H 0.032433 1.043510 0.418628 0.046 Uiso 1 1 calc R
C20 C 0.0988(3) 0.9133(3) 0.38227(13) 0.0384(8) Uani 1 1 d .
H20 H 0.066536 0.942256 0.345719 0.046 Uiso 1 1 calc R
C19 C 0.1657(3) 0.8112(3) 0.39243(12) 0.0378(8) Uani 1 1 d .
H19 H 0.178156 0.769182 0.362685 0.045 Uiso 1 1 calc R
C18 C 0.2150(3) 0.7696(3) 0.44587(11) 0.0289(7) Uani 1 1 d .
H18 H 0.262531 0.700187 0.452437 0.035 Uiso 1 1 calc R
C11 C 0.3870(3) 0.8702(2) 0.58707(10) 0.0201(6) Uani 1 1 d .
C16 C 0.4117(3) 0.9220(2) 0.63874(11) 0.0247(6) Uani 1 1 d .
H16 H 0.358039 0.910539 0.659161 0.030 Uiso 1 1 calc R
C15 C 0.5133(3) 0.9899(3) 0.66077(11) 0.0290(7) Uani 1 1 d .
H15 H 0.529696 1.023945 0.696275 0.035 Uiso 1 1 calc R
C14 C 0.5911(3) 1.0081(3) 0.63081(12) 0.0285(6) Uani 1 1 d .
H14 H 0.661170 1.054339 0.645919 0.034 Uiso 1 1 calc R
C13 C 0.5667(3) 0.9590(2) 0.57880(12) 0.0256(6) Uani 1 1 d .
H13 H 0.619641 0.972143 0.558145 0.031 Uiso 1 1 calc R
C12 C 0.4652(3) 0.8908(2) 0.55713(11) 0.0220(6) Uani 1 1 d .
H12 H 0.448598 0.857659 0.521445 0.026 Uiso 1 1 calc R
P P 0.25088(7) 0.77955(6) 0.56184(3) 0.01882(15) Uani 1 1 d .
Fe Fe 0.38418(4) 0.51894(3) 0.61879(2) 0.01857(10) Uani 1 1 d .
B B 0.1984(3) 0.5627(3) 0.68021(12) 0.0227(7) Uani 1 1 d .

loop_
_atom_site_aniso_label
_atom_site_aniso_U_11
_atom_site_aniso_U_22
_atom_site_aniso_U_33
_atom_site_aniso_U_23
_atom_site_aniso_U_13
_atom_site_aniso_U_12
C6 0.0246(14) 0.0254(13) 0.0159(12) 0.0034(11) 0.0089(11) 0.0024(12)
C10 0.0216(14) 0.0237(13) 0.0172(13) 0.0014(11) 0.0056(11) 0.0000(11)
C9 0.0214(14) 0.0271(14) 0.0169(12) 0.0069(11) 0.0052(11) 0.0053(12)
C8 0.0283(16) 0.0260(14) 0.0234(14) 0.0092(12) 0.0111(12) 0.0101(12)
C7 0.0287(16) 0.0224(14) 0.0192(13) 0.0066(11) 0.0078(12) 0.0003(12)
C1 0.0230(14) 0.0185(12) 0.0147(12) 0.0035(10) 0.0056(11) 0.0009(11)
C5 0.0247(15) 0.0218(13) 0.0193(13) 0.0039(11) 0.0091(11) 0.0003(11)
C4 0.0283(15) 0.0206(13) 0.0208(13) 0.0002(11) 0.0133(11) 0.0046(12)
C3 0.0298(16) 0.0174(12) 0.0190(13) 0.0001(10) 0.0100(11) 0.0004(11)
C2 0.0230(14) 0.0177(12) 0.0188(12) 0.0026(10) 0.0066(11) -0.0001(11)
C27 0.0204(14) 0.0295(15) 0.0228(14) 0.0032(12) 0.0093(11) 0.0014(12)
C29 0.0309(18) 0.0352(17) 0.0406(18) 0.0038(15) 0.0102(15) 0.0086(14)
C28 0.0393(19) 0.0318(16) 0.0253(15) -0.0012(13) 0.0117(14) 0.0004(14)
C30 0.0249(16) 0.0348(17) 0.0465(19) 0.0000(15) 0.0152(14) -0.0056(14)
C32 0.0302(18) 0.048(2) 0.0420(19) -0.0095(16) 0.0132(15) -0.0125(16)
C31 0.0301(18) 0.048(2) 0.054(2) 0.0145(18) 0.0122(16) -0.0064(16)
C33 0.0167(14) 0.0371(17) 0.0288(15) 0.0067(13) 0.0071(12) 0.0053(12)
C34 0.0222(16) 0.052(2) 0.0327(17) 0.0097(15) 0.0050(13) 0.0026(15)
C35 0.0238(16) 0.0383(18) 0.0376(17) 0.0072(14) 0.0076(13) -0.0024(14)
C36 0.0254(16) 0.0453(18) 0.0356(17) 0.0123(15) 0.0143(13) 0.0085(15)
C23 0.0346(17) 0.0167(13) 0.0311(15) -0.0020(12) 0.0136(13) 0.0005(12)
C26 0.053(2) 0.0215(15) 0.062(2) -0.0113(15) 0.0337(19) -0.0128(15)
C25 0.058(2) 0.0163(14) 0.0419(19) 0.0004(13) 0.0086(17) 0.0071(15)
C24 0.0423(19) 0.0256(15) 0.0328(16) -0.0076(13) 0.0142(15) -0.0035(14)
C17 0.0221(14) 0.0176(12) 0.0215(13) 0.0019(11) 0.0059(11) -0.0042(11)
C22 0.0331(17) 0.0238(14) 0.0275(15) 0.0027(12) 0.0053(13) 0.0016(13)
C21 0.0351(19) 0.0329(17) 0.0406(18) 0.0137(15) 0.0019(15) 0.0038(15)
C20 0.040(2) 0.0419(19) 0.0254(15) 0.0127(15) -0.0003(14) -0.0036(16)
C19 0.053(2) 0.0353(17) 0.0209(15) -0.0032(13) 0.0061(14) -0.0075(16)
C18 0.0411(19) 0.0235(14) 0.0213(14) 0.0013(12) 0.0091(13) 0.0005(13)
C11 0.0275(15) 0.0160(12) 0.0160(12) 0.0022(10) 0.0060(11) -0.0013(11)
C16 0.0327(16) 0.0220(14) 0.0204(13) 0.0003(11) 0.0100(12) 0.0016(12)
C15 0.0360(17) 0.0268(15) 0.0193(13) -0.0045(12) 0.0018(12) -0.0006(13)
C14 0.0286(16) 0.0241(14) 0.0285(15) 0.0004(12) 0.0032(12) -0.0060(12)
C13 0.0277(15) 0.0236(14) 0.0271(14) 0.0014(12) 0.0109(12) -0.0016(12)
C12 0.0292(16) 0.0165(12) 0.0207(13) 0.0020(11) 0.0085(12) 0.0018(11)
P 0.0228(4) 0.0169(3) 0.0176(3) 0.0013(3) 0.0076(3) 0.0010(3)
Fe 0.0211(2) 0.01752(18) 0.01848(19) 0.00353(16) 0.00834(15) 0.00291(16)
B 0.0249(17) 0.0266(16) 0.0161(14) 0.0036(12) 0.0058(12) -0.0023(13)

loop_
_atom_type_symbol
_atom_type_description
_atom_type_scat_dispersion_real
_atom_type_scat_dispersion_imag
_atom_type_scat_source
C C 0.0033 0.0016 'International Tables Vol C Tables 4.2.6.8 and 6.1.1.4'
H H 0.0000 0.0000 'International Tables Vol C Tables 4.2.6.8 and 6.1.1.4'
B B 0.0013 0.0007 'International Tables Vol C Tables 4.2.6.8 and 6.1.1.4'
Fe Fe 0.3463 0.8444 'International Tables Vol C Tables 4.2.6.8 and 6.1.1.4'
P P 0.1023 0.0942 'International Tables Vol C Tables 4.2.6.8 and 6.1.1.4'

loop_
_geom_angle_atom_site_label_1
_geom_angle_atom_site_label_2
_geom_angle_atom_site_label_3
_geom_angle
C10 C6 C7 104.7(2)
C10 C6 Fe 69.16(15)
C10 C6 B 127.7(3)
C7 C6 Fe 68.79(15)
C7 C6 B 127.0(3)
B C6 Fe 119.35(18)
C6 C10 H10 124.7
C6 C10 Fe 69.69(15)
C9 C10 C6 110.6(2)
C9 C10 H10 124.7
C9 C10 Fe 71.55(16)
Fe C10 H10 125.6
C10 C9 C33 127.5(3)
C10 C9 Fe 68.15(15)
C8 C9 C10 106.3(2)
C8 C9 C33 125.9(3)
C8 C9 Fe 69.07(16)
C33 C9 Fe 131.97(19)
C9 C8 H8 125.5
C9 C8 Fe 70.90(15)
C7 C8 C9 109.0(2)
C7 C8 H8 125.5
C7 C8 Fe 68.79(15)
Fe C8 H8 126.4
C6 C7 H7 125.3
C6 C7 Fe 69.88(15)
C8 C7 C6 109.4(3)
C8 C7 H7 125.3
C8 C7 Fe 70.96(16)
Fe C7 H7 125.4
C5 C1 C2 106.9(2)
C5 C1 P 130.9(2)
C5 C1 Fe 69.28(15)
C2 C1 P 122.2(2)
C2 C1 Fe 69.99(14)
P C1 Fe 125.80(14)
C1 C5 H5 126.1
C1 C5 Fe 69.75(15)
C4 C5 C1 107.8(3)
C4 C5 H5 126.1
C4 C5 Fe 69.85(15)
Fe C5 H5 125.9
C5 C4 H4 125.4
C5 C4 C3 109.3(2)
C5 C4 Fe 69.43(15)
C3 C4 H4 125.4
C3 C4 Fe 71.25(15)
Fe C4 H4 125.5
C4 C3 C23 125.5(3)
C4 C3 Fe 68.36(15)
C2 C3 C4 106.5(2)
C2 C3 C23 127.6(3)
C2 C3 Fe 68.91(15)
C23 C3 Fe 132.66(19)
C1 C2 H2 125.3
C1 C2 Fe 69.17(15)
C3 C2 C1 109.5(2)
C3 C2 H2 125.3
C3 C2 Fe 70.94(16)
Fe C2 H2 126.2
C29 C27 H27 106.8
C29 C27 C28 109.6(2)
C29 C27 B 120.1(3)
C28 C27 H27 106.8
C28 C27 B 106.1(2)
B C27 H27 106.8
C27 C29 H29A 109.5
C27 C29 H29B 109.5
C27 C29 H29C 109.5
H29A C29 H29B 109.5
H29A C29 H29C 109.5
H29B C29 H29C 109.5
C27 C28 H28A 109.5
C27 C28 H28B 109.5
C27 C28 H28C 109.5
H28A C28 H28B 109.5
H28A C28 H28C 109.5
H28B C28 H28C 109.5
C32 C30 H30 106.6
C32 C30 C31 110.8(3)
C32 C30 B 115.2(3)
C31 C30 H30 106.6
C31 C30 B 110.3(3)
B C30 H30 106.6
C30 C32 H32A 109.5
C30 C32 H32B 109.5
C30 C32 H32C 109.5
H32A C32 H32B 109.5
H32A C32 H32C 109.5
H32B C32 H32C 109.5
C30 C31 H31A 109.5
C30 C31 H31B 109.5
C30 C31 H31C 109.5
H31A C31 H31B 109.5
H31A C31 H31C 109.5
H31B C31 H31C 109.5
C9 C33 C34 107.7(2)
C9 C33 C35 111.9(2)
C9 C33 C36 111.1(3)
C35 C33 C34 108.4(3)
C35 C33 C36 108.9(3)
C36 C33 C34 108.9(2)
C33 C34 H34A 109.5
C33 C34 H34B 109.5
C33 C34 H34C 109.5
H34A C34 H34B 109.5
H34A C34 H34C 109.5
H34B C34 H34C 109.5
C33 C35 H35A 109.5
C33 C35 H35B 109.5
C33 C35 H35C 109.5
H35A C35 H35B 109.5
H35A C35 H35C 109.5
H35B C35 H35C 109.5
C33 C36 H36A 109.5
C33 C36 H36B 109.5
C33 C36 H36C 109.5
H36A C36 H36B 109.5
H36A C36 H36C 109.5
H36B C36 H36C 109.5
C3 C23 C26 111.1(2)
C3 C23 C25 111.4(3)
C3 C23 C24 107.0(2)
C26 C23 C25 109.5(3)
C26 C23 C24 108.9(3)
C25 C23 C24 108.8(3)
C23 C26 H26A 109.5
C23 C26 H26B 109.5
C23 C26 H26C 109.5
H26A C26 H26B 109.5
H26A C26 H26C 109.5
H26B C26 H26C 109.5
C23 C25 H25A 109.5
C23 C25 H25B 109.5
C23 C25 H25C 109.5
H25A C25 H25B 109.5
H25A C25 H25C 109.5
H25B C25 H25C 109.5
C23 C24 H24A 109.5
C23 C24 H24B 109.5
C23 C24 H24C 109.5
H24A C24 H24B 109.5
H24A C24 H24C 109.5
H24B C24 H24C 109.5
C22 C17 P 116.8(2)
C18 C17 C22 118.1(3)
C18 C17 P 125.1(2)
C17 C22 H22 119.4
C21 C22 C17 121.2(3)
C21 C22 H22 119.4
C22 C21 H21 120.1
C20 C21 C22 119.7(3)
C20 C21 H21 120.1
C21 C20 H20 120.1
C19 C20 C21 119.8(3)
C19 C20 H20 120.1
C20 C19 H19 119.8
C20 C19 C18 120.4(3)
C18 C19 H19 119.8
C17 C18 C19 120.8(3)
C17 C18 H18 119.6
C19 C18 H18 119.6
C16 C11 C12 118.6(3)
C16 C11 P 117.7(2)
C12 C11 P 123.7(2)
C11 C16 H16 119.5
C15 C16 C11 120.9(3)
C15 C16 H16 119.5
C16 C15 H15 120.1
C16 C15 C14 119.7(3)
C14 C15 H15 120.1
C15 C14 H14 119.9
C15 C14 C13 120.1(3)
C13 C14 H14 119.9
C14 C13 H13 120.1
C12 C13 C14 119.8(3)
C12 C13 H13 120.1
C11 C12 H12 119.6
C13 C12 C11 120.8(3)
C13 C12 H12 119.6
C1 P C17 101.73(12)
C1 P C11 102.47(13)
C17 P C11 100.01(12)
C6 Fe C9 69.30(11)
C6 Fe C8 68.94(11)
C6 Fe C3 130.89(12)
C6 Fe C2 110.74(11)
C10 Fe C6 41.15(11)
C10 Fe C9 40.30(11)
C10 Fe C8 67.31(11)
C10 Fe C1 110.14(11)
C10 Fe C4 148.24(12)
C10 Fe C3 171.03(11)
C10 Fe C2 133.35(11)
C8 Fe C9 40.02(11)
C8 Fe C3 115.96(11)
C7 Fe C6 41.33(11)
C7 Fe C10 67.99(11)
C7 Fe C9 67.98(11)
C7 Fe C8 40.25(11)
C7 Fe C1 152.26(12)
C7 Fe C5 165.87(12)
C7 Fe C4 128.34(11)
C7 Fe C3 108.64(11)
C7 Fe C2 119.14(11)
C1 Fe C6 118.39(11)
C1 Fe C9 129.68(11)
C1 Fe C8 166.75(12)
C1 Fe C3 68.68(10)
C1 Fe C2 40.85(10)
C5 Fe C6 150.59(11)
C5 Fe C10 116.83(11)
C5 Fe C9 106.47(11)
C5 Fe C8 127.38(12)
C5 Fe C1 40.97(11)
C5 Fe C4 40.73(11)
C5 Fe C3 68.54(11)
C5 Fe C2 68.28(11)
C4 Fe C6 168.24(12)
C4 Fe C9 114.54(11)
C4 Fe C8 106.36(11)
C4 Fe C1 68.55(11)
C4 Fe C3 40.39(11)
C4 Fe C2 67.57(11)
C3 Fe C9 147.31(11)
C2 Fe C9 169.93(11)
C2 Fe C8 149.96(11)
C2 Fe C3 40.14(10)
C6 B C27 117.2(3)
C6 B C30 118.1(3)
C30 B C27 124.4(3)

loop_
_geom_bond_atom_site_label_1
_geom_bond_atom_site_label_2
_geom_bond_distance
C6 C10 1.442(4)
C6 C7 1.445(4)
C6 Fe 2.055(3)
C6 B 1.545(4)
C10 H10 0.9500
C10 C9 1.427(4)
C10 Fe 2.048(3)
C9 C8 1.424(4)
C9 C33 1.514(4)
C9 Fe 2.093(3)
C8 H8 0.9500
C8 C7 1.414(4)
C8 Fe 2.069(3)
C7 H7 0.9500
C7 Fe 2.040(3)
C1 C5 1.434(4)
C1 C2 1.436(4)
C1 P 1.819(3)
C1 Fe 2.052(3)
C5 H5 0.9500
C5 C4 1.426(4)
C5 Fe 2.046(3)
C4 H4 0.9500
C4 C3 1.430(4)
C4 Fe 2.052(3)
C3 C2 1.426(4)
C3 C23 1.519(4)
C3 Fe 2.090(3)
C2 H2 0.9500
C2 Fe 2.063(3)
C27 H27 1.0000
C27 C29 1.524(4)
C27 C28 1.544(4)
C27 B 1.589(4)
C29 H29A 0.9800
C29 H29B 0.9800
C29 H29C 0.9800
C28 H28A 0.9800
C28 H28B 0.9800
C28 H28C 0.9800
C30 H30 1.0000
C30 C32 1.521(4)
C30 C31 1.537(5)
C30 B 1.587(4)
C32 H32A 0.9800
C32 H32B 0.9800
C32 H32C 0.9800
C31 H31A 0.9800
C31 H31B 0.9800
C31 H31C 0.9800
C33 C34 1.544(4)
C33 C35 1.527(4)
C33 C36 1.538(4)
C34 H34A 0.9800
C34 H34B 0.9800
C34 H34C 0.9800
C35 H35A 0.9800
C35 H35B 0.9800
C35 H35C 0.9800
C36 H36A 0.9800
C36 H36B 0.9800
C36 H36C 0.9800
C23 C26 1.530(4)
C23 C25 1.531(4)
C23 C24 1.538(4)
C26 H26A 0.9800
C26 H26B 0.9800
C26 H26C 0.9800
C25 H25A 0.9800
C25 H25B 0.9800
C25 H25C 0.9800
C24 H24A 0.9800
C24 H24B 0.9800
C24 H24C 0.9800
C17 C22 1.399(4)
C17 C18 1.386(4)
C17 P 1.836(3)
C22 H22 0.9500
C22 C21 1.386(4)
C21 H21 0.9500
C21 C20 1.383(5)
C20 H20 0.9500
C20 C19 1.379(5)
C19 H19 0.9500
C19 C18 1.389(4)
C18 H18 0.9500
C11 C16 1.392(4)
C11 C12 1.396(4)
C11 P 1.840(3)
C16 H16 0.9500
C16 C15 1.383(4)
C15 H15 0.9500
C15 C14 1.387(4)
C14 H14 0.9500
C14 C13 1.388(4)
C13 H13 0.9500
C13 C12 1.383(4)
C12 H12 0.9500

loop_
_geom_torsion_atom_site_label_1
_geom_torsion_atom_site_label_2
_geom_torsion_atom_site_label_3
_geom_torsion_atom_site_label_4
_geom_torsion
C6 C10 C9 C8 0.1(3)
C6 C10 C9 C33 -174.2(2)
C6 C10 C9 Fe 58.92(18)
C10 C6 C7 C8 -0.1(3)
C10 C6 C7 Fe -60.25(17)
C10 C6 B C27 -13.0(4)
C10 C6 B C30 172.8(3)
C10 C9 C8 C7 -0.2(3)
C10 C9 C8 Fe 58.20(18)
C10 C9 C33 C34 96.2(3)
C10 C9 C33 C35 -22.8(4)
C10 C9 C33 C36 -144.7(3)
C9 C8 C7 C6 0.2(3)
C9 C8 C7 Fe 59.67(19)
C8 C9 C33 C34 -77.1(4)
C8 C9 C33 C35 164.0(3)
C8 C9 C33 C36 42.1(4)
C7 C6 C10 C9 0.0(3)
C7 C6 C10 Fe 60.00(17)
C7 C6 B C27 177.2(2)
C7 C6 B C30 3.0(4)
C1 C5 C4 C3 0.7(3)
C1 C5 C4 Fe -59.66(18)
C5 C1 C2 C3 0.1(3)
C5 C1 C2 Fe 59.71(17)
C5 C1 P C17 90.1(3)
C5 C1 P C11 -13.1(3)
C5 C4 C3 C2 -0.6(3)
C5 C4 C3 C23 173.0(3)
C5 C4 C3 Fe -59.21(19)
C4 C3 C2 C1 0.3(3)
C4 C3 C2 Fe -58.23(18)
C4 C3 C23 C26 167.0(3)
C4 C3 C23 C25 44.7(4)
C4 C3 C23 C24 -74.2(3)
C2 C1 C5 C4 -0.4(3)
C2 C1 C5 Fe -60.17(17)
C2 C1 P C17 -89.8(2)
C2 C1 P C11 167.1(2)
C2 C3 C23 C26 -20.7(4)
C2 C3 C23 C25 -143.0(3)
C2 C3 C23 C24 98.1(3)
C29 C27 B C6 157.5(3)
C29 C27 B C30 -28.7(4)
C28 C27 B C6 -77.7(3)
C28 C27 B C30 96.2(3)
C32 C30 B C6 -126.0(3)
C32 C30 B C27 60.2(4)
C31 C30 B C6 107.5(3)
C31 C30 B C27 -66.2(4)
C33 C9 C8 C7 174.2(2)
C33 C9 C8 Fe -127.4(3)
C23 C3 C2 C1 -173.1(3)
C23 C3 C2 Fe 128.3(3)
C17 C22 C21 C20 0.0(5)
C22 C17 C18 C19 -1.1(5)
C22 C17 P C1 170.9(2)
C22 C17 P C11 -84.0(2)
C22 C21 C20 C19 0.4(5)
C21 C20 C19 C18 -1.2(5)
C20 C19 C18 C17 1.5(5)
C18 C17 C22 C21 0.3(5)
C18 C17 P C1 -7.8(3)
C18 C17 P C11 97.3(3)
C11 C16 C15 C14 0.8(4)
C16 C11 C12 C13 1.5(4)
C16 C11 P C1 -117.4(2)
C16 C11 P C17 138.1(2)
C16 C15 C14 C13 0.4(4)
C15 C14 C13 C12 -0.6(4)
C14 C13 C12 C11 -0.3(4)
C12 C11 C16 C15 -1.7(4)
C12 C11 P C1 63.4(3)
C12 C11 P C17 -41.1(3)
P C1 C5 C4 179.7(2)
P C1 C5 Fe 120.0(2)
P C1 C2 C3 179.93(19)
P C1 C2 Fe -120.42(19)
P C17 C22 C21 -178.5(3)
P C17 C18 C19 177.7(2)
P C11 C16 C15 179.0(2)
P C11 C12 C13 -179.3(2)
Fe C6 C10 C9 -60.03(19)
Fe C6 C7 C8 60.17(19)
Fe C6 B C27 -98.3(3)
Fe C6 B C30 87.5(3)
Fe C10 C9 C8 -58.79(19)
Fe C10 C9 C33 126.9(3)
Fe C9 C8 C7 -58.38(19)
Fe C9 C33 C34 -170.4(2)
Fe C9 C33 C35 70.6(3)
Fe C9 C33 C36 -51.3(4)
Fe C8 C7 C6 -59.51(18)
Fe C1 C5 C4 59.72(18)
Fe C1 C2 C3 -59.65(19)
Fe C1 P C17 -177.21(17)
Fe C1 P C11 79.62(18)
Fe C5 C4 C3 60.33(19)
Fe C4 C3 C2 58.58(18)
Fe C4 C3 C23 -127.8(3)
Fe C3 C2 C1 58.57(18)
Fe C3 C23 C26 74.6(4)
Fe C3 C23 C25 -47.8(4)
Fe C3 C23 C24 -166.6(2)
B C6 C10 C9 -171.7(3)
B C6 C10 Fe -111.6(3)
B C6 C7 C8 171.6(2)
B C6 C7 Fe 111.5(3)
